data_1547538
loop_
_publ_author_name
'Malik, Guillaume'
'Swyka, Robert A.'
'Tiwari, Virendra K.'
'Fei, Xiang'
'Applegate, Gregory A.'
'Berkowitz, David B.'

_publ_section_title
;
 A Thiocyanopalladation/Carbocyclization Transformation Identified Through
 Enzymatic Screening: Stereocontrolled Tandem C-SCN and C-C Bond Formation
;
_journal_name_full 'Chem. Sci.'
_journal_paper_doi 10.1039/C7SC04083K
_journal_year 2017
_chemical_absolute_configuration abs
_chemical_formula_sum 'C9 H9 N O S'
_chemical_formula_weight 179.23
_chemical_name_systematic
; 
 ? 
;
_space_group_crystal_system monoclinic
_space_group_IT_number 4
_space_group_name_Hall 'P 2yb'
_space_group_name_H-M_alt 'P 1 21 1'
_symmetry_space_group_name_Hall 'P 2yb'
_symmetry_space_group_name_H-M 'P 1 21 1'
_atom_sites_solution_hydrogens difmap
_audit_creation_method SHELXL-2013
_audit_update_record
;
2016-10-31 deposited with the CCDC.
2017-10-02 downloaded from the CCDC.
;
_cell_angle_alpha 90
_cell_angle_beta 119.351(2)
_cell_angle_gamma 90
_cell_formula_units_Z 4
_cell_length_a 5.8614(10)
_cell_length_b 27.535(5)
_cell_length_c 5.9676(10)
_cell_measurement_reflns_used 4480
_cell_measurement_temperature 100(2)
_cell_measurement_theta_max 67.65
_cell_measurement_theta_min 4.82
_cell_volume 839.5(3)
_computing_cell_refinement 'Bruker SAINT'
_computing_data_collection 'Bruker APEX2'
_computing_data_reduction 'Bruker SAINT'
_computing_molecular_graphics 'Bruker SHELXTL'
_computing_publication_material 'Bruker SHELXTL'
_computing_structure_refinement 'SHELXL-2013 (Sheldrick, 2013)'
_computing_structure_solution 'Bruker SHELXTL'
_diffrn_ambient_temperature 100(2)
_diffrn_measured_fraction_theta_full 0.966
_diffrn_measured_fraction_theta_max 0.946
_diffrn_measurement_device_type 'Bruker Platinum 135 CCD'
_diffrn_measurement_method '\f and \w scans'
_diffrn_radiation_type CuK\a
_diffrn_radiation_wavelength 1.54178
_diffrn_reflns_av_R_equivalents 0.0387
_diffrn_reflns_av_unetI/netI 0.0574
_diffrn_reflns_Laue_measured_fraction_full 0.966
_diffrn_reflns_Laue_measured_fraction_max 0.946
_diffrn_reflns_limit_h_max 6
_diffrn_reflns_limit_h_min -6
_diffrn_reflns_limit_k_max 32
_diffrn_reflns_limit_k_min -16
_diffrn_reflns_limit_l_max 7
_diffrn_reflns_limit_l_min -6
_diffrn_reflns_number 4298
_diffrn_reflns_point_group_measured_fraction_full 0.966
_diffrn_reflns_point_group_measured_fraction_max 0.946
_diffrn_reflns_theta_full 66.000
_diffrn_reflns_theta_max 67.649
_diffrn_reflns_theta_min 6.430
_exptl_absorpt_coefficient_mu 2.984
_exptl_absorpt_correction_T_max 1.000
_exptl_absorpt_correction_T_min 0.654
_exptl_absorpt_correction_type multi-scan
_exptl_crystal_colour colourless
_exptl_crystal_density_diffrn 1.418
_exptl_crystal_description Near
_exptl_crystal_F_000 376
_exptl_crystal_size_max 0.500
_exptl_crystal_size_mid 0.450
_exptl_crystal_size_min 0.420
_refine_diff_density_max 0.573
_refine_diff_density_min -0.528
_refine_diff_density_rms 0.097
_refine_ls_abs_structure_details
; 
 Refined as an inversion twin. 
;
_refine_ls_abs_structure_Flack 0.17(4)
_refine_ls_extinction_coef 0.016(3)
_refine_ls_extinction_expression Fc^*^=kFc[1+0.001xFc^2^\l^3^/sin(2\q)]^-1/4^
_refine_ls_extinction_method SHELXL
_refine_ls_goodness_of_fit_ref 1.085
_refine_ls_hydrogen_treatment refxyz
_refine_ls_matrix_type full
_refine_ls_number_parameters 285
_refine_ls_number_reflns 1923
_refine_ls_number_restraints 1
_refine_ls_restrained_S_all 1.085
_refine_ls_R_factor_all 0.0500
_refine_ls_R_factor_gt 0.0500
_refine_ls_shift/su_max 0.000
_refine_ls_shift/su_mean 0.000
_refine_ls_structure_factor_coef Fsqd
_refine_ls_weighting_details 'w=1/[\s^2^(Fo^2^)+(0.0869P)^2^+0.7157P] where P=(Fo^2^+2Fc^2^)/3'
_refine_ls_weighting_scheme calc
_refine_ls_wR_factor_gt 0.1283
_refine_ls_wR_factor_ref 0.1283
_reflns_Friedel_coverage 0.955
_reflns_Friedel_fraction_full 0.965
_reflns_Friedel_fraction_max 0.946
_reflns_number_gt 1923
_reflns_number_total 1923
_reflns_threshold_expression 'I > 2\s(I)'
_cod_data_source_file c7sc04083k2.cif
_cod_data_source_block v73c
_cod_original_cell_volume 839.5(2)
_cod_database_code 1547538
_shelx_space_group_comment
; 
The symmetry employed for this shelxl refinement is uniquely defined 
by the following loop, which should always be used as a source of 
symmetry information in preference to the above space-group names. 
They are only intended as comments. 
;
_shelx_estimated_absorpt_t_min 0.317
_shelx_estimated_absorpt_t_max 0.367
_shelxl_version_number 2013-4

loop_
_space_group_symop_operation_xyz
'x, y, z'
'-x, y+1/2, -z'

loop_
_atom_site_label
_atom_site_type_symbol
_atom_site_fract_x
_atom_site_fract_y
_atom_site_fract_z
_atom_site_U_iso_or_equiv
_atom_site_adp_type
_atom_site_occupancy
_atom_site_site_symmetry_order
_atom_site_calc_flag
_atom_site_refinement_flags_adp
S1 S 0.0649(2) 0.01007(5) -0.0157(2) 0.0153(4) Uani 1 1 d .
O1 O 0.6216(7) 0.12722(15) 0.1257(6) 0.0162(8) Uani 1 1 d .
N1 N -0.4250(9) 0.0068(3) -0.0231(9) 0.0231(11) Uani 1 1 d .
C1 C 0.5869(10) 0.1112(2) 0.4973(10) 0.0140(11) Uani 1 1 d .
H1 H 0.632(12) 0.096(3) 0.620(13) 0.017 Uiso 1 1 d U
C2 C 0.4793(10) 0.1605(2) 0.5112(10) 0.0147(10) Uani 1 1 d .
H2 H 0.555(12) 0.176(2) 0.680(12) 0.018 Uiso 1 1 d U
C3 C 0.3044(10) 0.1825(2) 0.2962(11) 0.0181(11) Uani 1 1 d .
H3 H 0.242(11) 0.216(2) 0.302(11) 0.012(14) Uiso 1 1 d .
C4 C 0.2014(10) 0.1603(2) 0.0360(10) 0.0180(11) Uani 1 1 d .
H4A H 0.218(13) 0.178(3) -0.076(12) 0.018(16) Uiso 1 1 d .
H4B H -0.004(16) 0.154(3) -0.038(13) 0.04(2) Uiso 1 1 d .
C5 C 0.3561(9) 0.1139(2) 0.0495(10) 0.0155(11) Uani 1 1 d .
H5 H 0.282(12) 0.100(2) -0.126(12) 0.019 Uiso 1 1 d U
C6 C 0.3792(9) 0.08451(19) 0.2708(9) 0.0131(10) Uani 1 1 d .
C7 C 0.7832(10) 0.1174(2) 0.3953(10) 0.0166(10) Uani 1 1 d .
H7A H 0.895(12) 0.143(3) 0.457(11) 0.012(14) Uiso 1 1 d .
H7B H 0.874(15) 0.082(3) 0.420(14) 0.04(2) Uiso 1 1 d .
C8 C 0.2626(9) 0.04325(19) 0.2728(9) 0.0131(10) Uani 1 1 d .
H8 H 0.264(18) 0.021(4) 0.400(17) 0.06(3) Uiso 1 1 d .
C9 C -0.2223(11) 0.0092(2) -0.0104(9) 0.0169(11) Uani 1 1 d .
S11 S 0.8311(2) 0.42536(5) 0.5021(2) 0.0144(4) Uani 1 1 d .
O11 O 1.2300(7) 0.30912(14) 0.3378(6) 0.0154(8) Uani 1 1 d .
N11 N 0.3425(9) 0.4296(3) 0.4959(9) 0.0233(12) Uani 1 1 d .
C11 C 0.8276(9) 0.3274(2) -0.0300(9) 0.0128(10) Uani 1 1 d .
H11 H 0.747(12) 0.347(3) -0.179(13) 0.021(16) Uiso 1 1 d .
C12 C 0.6980(10) 0.2786(2) -0.0494(11) 0.0166(11) Uani 1 1 d .
H12 H 0.597(13) 0.267(3) -0.214(14) 0.020(16) Uiso 1 1 d .
C13 C 0.7347(11) 0.2556(2) 0.1611(11) 0.0164(11) Uani 1 1 d .
H13 H 0.66(2) 0.224(4) 0.132(19) 0.07(3) Uiso 1 1 d .
C14 C 0.9006(12) 0.2772(2) 0.4283(11) 0.0183(11) Uani 1 1 d .
H14A H 1.029(14) 0.255(3) 0.546(13) 0.022(17) Uiso 1 1 d .
H14B H 0.804(13) 0.287(3) 0.486(12) 0.017(17) Uiso 1 1 d .
C15 C 1.0420(10) 0.3228(2) 0.4172(9) 0.0132(10) Uani 1 1 d .
H15 H 1.139(11) 0.342(2) 0.577(12) 0.016 Uiso 1 1 d U
C16 C 0.8493(9) 0.35394(19) 0.2015(9) 0.0129(10) Uani 1 1 d .
C17 C 1.1221(10) 0.3202(2) 0.0663(10) 0.0160(10) Uani 1 1 d .
H17A H 1.147(12) 0.287(3) -0.007(12) 0.019 Uiso 1 1 d U
H17B H 1.212(14) 0.350(3) 0.032(13) 0.027(18) Uiso 1 1 d .
C18 C 0.7355(10) 0.39529(19) 0.2041(9) 0.0129(10) Uani 1 1 d .
H18 H 0.634(12) 0.414(3) 0.049(12) 0.016 Uiso 1 1 d U
C19 C 0.5352(11) 0.4268(2) 0.4909(9) 0.0162(11) Uani 1 1 d .

loop_
_atom_site_aniso_label
_atom_site_aniso_U_11
_atom_site_aniso_U_22
_atom_site_aniso_U_33
_atom_site_aniso_U_23
_atom_site_aniso_U_13
_atom_site_aniso_U_12
S1 0.0159(6) 0.0097(6) 0.0209(6) -0.0037(5) 0.0096(5) -0.0033(5)
O1 0.0167(17) 0.017(2) 0.0166(16) -0.0017(15) 0.0092(14) -0.0045(15)
N1 0.021(2) 0.021(3) 0.029(2) -0.008(2) 0.0129(18) -0.004(2)
C1 0.019(2) 0.011(3) 0.012(2) 0.001(2) 0.0073(19) -0.003(2)
C2 0.018(2) 0.009(3) 0.019(3) -0.001(2) 0.0111(19) -0.003(2)
C3 0.015(2) 0.016(3) 0.024(3) 0.001(2) 0.010(2) 0.002(2)
C4 0.017(2) 0.012(3) 0.020(3) 0.003(2) 0.005(2) 0.000(2)
C5 0.015(2) 0.016(3) 0.013(2) 0.001(2) 0.0055(18) -0.002(2)
C6 0.014(2) 0.009(3) 0.017(2) 0.000(2) 0.0086(19) 0.0032(19)
C7 0.018(2) 0.009(3) 0.023(3) -0.003(2) 0.009(2) -0.002(2)
C8 0.016(2) 0.005(2) 0.017(2) -0.0014(19) 0.0074(18) -0.0041(19)
C9 0.022(3) 0.009(2) 0.019(2) -0.003(2) 0.0085(18) -0.003(2)
S11 0.0180(7) 0.0090(6) 0.0190(6) -0.0026(5) 0.0110(5) 0.0001(5)
O11 0.0166(16) 0.017(2) 0.0139(16) 0.0018(14) 0.0082(13) 0.0058(14)
N11 0.021(2) 0.023(3) 0.033(3) -0.007(2) 0.018(2) -0.004(2)
C11 0.018(2) 0.008(3) 0.013(2) 0.0011(19) 0.008(2) 0.001(2)
C12 0.015(2) 0.017(3) 0.016(3) -0.002(2) 0.007(2) 0.001(2)
C13 0.025(3) 0.007(3) 0.021(3) 0.001(2) 0.014(2) 0.000(2)
C14 0.030(3) 0.009(3) 0.019(3) 0.002(2) 0.014(2) -0.001(2)
C15 0.020(2) 0.006(2) 0.017(2) -0.001(2) 0.0119(19) -0.001(2)
C16 0.019(2) 0.007(2) 0.014(2) -0.0007(19) 0.0094(19) -0.0022(19)
C17 0.021(2) 0.013(3) 0.016(2) -0.001(2) 0.010(2) 0.000(2)
C18 0.018(2) 0.009(3) 0.013(2) -0.002(2) 0.0082(19) -0.0014(19)
C19 0.026(3) 0.003(2) 0.017(2) 0.000(2) 0.008(2) -0.001(2)

loop_
_atom_type_symbol
_atom_type_description
_atom_type_scat_dispersion_real
_atom_type_scat_dispersion_imag
_atom_type_scat_source
C C 0.0181 0.0091 'International Tables Vol C Tables 4.2.6.8 and 6.1.1.4'
H H 0.0000 0.0000 'International Tables Vol C Tables 4.2.6.8 and 6.1.1.4'
N N 0.0311 0.0180 'International Tables Vol C Tables 4.2.6.8 and 6.1.1.4'
O O 0.0492 0.0322 'International Tables Vol C Tables 4.2.6.8 and 6.1.1.4'
S S 0.3331 0.5567 'International Tables Vol C Tables 4.2.6.8 and 6.1.1.4'

loop_
_geom_angle_atom_site_label_1
_geom_angle_atom_site_label_2
_geom_angle_atom_site_label_3
_geom_angle
C9 S1 C8 99.8(2)
C7 O1 C5 108.8(4)
C6 C1 C2 108.2(4)
C6 C1 C7 97.5(4)
C2 C1 C7 109.3(4)
C6 C1 H1 110(5)
C2 C1 H1 113(5)
C7 C1 H1 117(5)
C3 C2 C1 120.0(5)
C3 C2 H2 122(4)
C1 C2 H2 118(4)
C2 C3 C4 122.9(5)
C2 C3 H3 121(3)
C4 C3 H3 116(3)
C3 C4 C5 110.9(4)
C3 C4 H4A 116(4)
C5 C4 H4A 102(4)
C3 C4 H4B 107(4)
C5 C4 H4B 114(5)
H4A C4 H4B 107(6)
O1 C5 C6 104.0(4)
O1 C5 C4 108.8(4)
C6 C5 C4 106.9(4)
O1 C5 H5 106(4)
C6 C5 H5 122(4)
C4 C5 H5 108(4)
C8 C6 C1 127.3(5)
C8 C6 C5 130.2(5)
C1 C6 C5 102.3(4)
O1 C7 C1 104.5(4)
O1 C7 H7A 105(4)
C1 C7 H7A 117(4)
O1 C7 H7B 109(4)
C1 C7 H7B 105(4)
H7A C7 H7B 116(5)
C6 C8 S1 121.5(4)
C6 C8 H8 137(6)
S1 C8 H8 101(5)
N1 C9 S1 175.2(5)
C19 S11 C18 98.9(2)
C15 O11 C17 109.0(4)
C16 C11 C12 108.2(4)
C16 C11 C17 98.3(4)
C12 C11 C17 110.0(4)
C16 C11 H11 111(4)
C12 C11 H11 116(4)
C17 C11 H11 112(4)
C13 C12 C11 120.5(5)
C13 C12 H12 124(4)
C11 C12 H12 116(4)
C12 C13 C14 121.8(5)
C12 C13 H13 115(6)
C14 C13 H13 123(6)
C15 C14 C13 111.0(4)
C15 C14 H14A 108(4)
C13 C14 H14A 113(4)
C15 C14 H14B 105(5)
C13 C14 H14B 110(4)
H14A C14 H14B 110(6)
O11 C15 C16 104.0(4)
O11 C15 C14 108.5(4)
C16 C15 C14 108.2(4)
O11 C15 H15 107(3)
C16 C15 H15 111(4)
C14 C15 H15 117(4)
C18 C16 C15 130.9(5)
C18 C16 C11 127.6(5)
C15 C16 C11 101.4(4)
O11 C17 C11 103.8(4)
O11 C17 H17A 102(4)
C11 C17 H17A 108(3)
O11 C17 H17B 113(4)
C11 C17 H17B 114(4)
H17A C17 H17B 115(5)
C16 C18 S11 119.8(4)
C16 C18 H18 122(4)
S11 C18 H18 117(4)
N11 C19 S11 175.9(5)

loop_
_geom_bond_atom_site_label_1
_geom_bond_atom_site_label_2
_geom_bond_distance
S1 C9 1.699(6)
S1 C8 1.785(5)
O1 C7 1.437(6)
O1 C5 1.439(6)
N1 C9 1.155(8)
C1 C6 1.495(7)
C1 C2 1.516(8)
C1 C7 1.553(7)
C1 H1 0.77(7)
C2 C3 1.332(8)
C2 H2 0.98(6)
C3 C4 1.494(8)
C3 H3 0.99(7)
C4 C5 1.546(8)
C4 H4A 0.87(7)
C4 H4B 1.08(8)
C5 C6 1.497(7)
C5 H5 0.99(6)
C6 C8 1.329(7)
C7 H7A 0.92(7)
C7 H7B 1.08(9)
C8 H8 0.97(10)
S11 C19 1.703(6)
S11 C18 1.785(5)
O11 C15 1.447(6)
O11 C17 1.454(6)
N11 C19 1.147(8)
C11 C16 1.512(7)
C11 C12 1.519(7)
C11 C17 1.542(7)
C11 H11 0.95(7)
C12 C13 1.327(8)
C12 H12 0.92(7)
C13 C14 1.524(8)
C13 H13 0.95(11)
C14 C15 1.523(7)
C14 H14A 0.96(8)
C14 H14B 0.83(7)
C15 C16 1.498(7)
C15 H15 0.98(6)
C16 C18 1.324(8)
C17 H17A 1.05(8)
C17 H17B 1.06(8)
C18 H18 0.97(7)

loop_
_geom_hbond_atom_site_label_D
_geom_hbond_atom_site_label_H
_geom_hbond_atom_site_label_A
_geom_hbond_distance_DH
_geom_hbond_distance_HA
_geom_hbond_distance_DA
_geom_hbond_angle_DHA
_geom_hbond_site_symmetry_A
C8 H8 S11 0.97(10) 2.82(10) 3.656(5) 145(7) 2_646

loop_
_geom_torsion_atom_site_label_1
_geom_torsion_atom_site_label_2
_geom_torsion_atom_site_label_3
_geom_torsion_atom_site_label_4
_geom_torsion
C6 C1 C2 C3 -31.1(6)
C7 C1 C2 C3 74.1(6)
C1 C2 C3 C4 1.4(8)
C2 C3 C4 C5 -9.2(8)
C7 O1 C5 C6 -13.4(5)
C7 O1 C5 C4 100.2(5)
C3 C4 C5 O1 -65.2(5)
C3 C4 C5 C6 46.6(6)
C2 C1 C6 C8 -117.3(6)
C7 C1 C6 C8 129.5(5)
C2 C1 C6 C5 67.0(5)
C7 C1 C6 C5 -46.3(5)
O1 C5 C6 C8 -136.8(5)
C4 C5 C6 C8 108.3(6)
O1 C5 C6 C1 38.8(5)
C4 C5 C6 C1 -76.1(5)
C5 O1 C7 C1 -16.1(5)
C6 C1 C7 O1 38.6(5)
C2 C1 C7 O1 -73.8(5)
C1 C6 C8 S1 -167.8(4)
C5 C6 C8 S1 6.8(8)
C9 S1 C8 C6 -121.8(5)
C16 C11 C12 C13 -32.1(6)
C17 C11 C12 C13 74.3(6)
C11 C12 C13 C14 1.5(8)
C12 C13 C14 C15 -8.3(8)
C17 O11 C15 C16 -14.1(5)
C17 O11 C15 C14 100.9(5)
C13 C14 C15 O11 -65.9(6)
C13 C14 C15 C16 46.3(6)
O11 C15 C16 C18 -137.3(5)
C14 C15 C16 C18 107.5(6)
O11 C15 C16 C11 39.2(5)
C14 C15 C16 C11 -76.0(5)
C12 C11 C16 C18 -116.4(6)
C17 C11 C16 C18 129.2(5)
C12 C11 C16 C15 67.0(5)
C17 C11 C16 C15 -47.4(5)
C15 O11 C17 C11 -16.2(5)
C16 C11 C17 O11 39.1(5)
C12 C11 C17 O11 -73.8(5)
C15 C16 C18 S11 6.1(8)
C11 C16 C18 S11 -169.5(4)
C19 S11 C18 C16 -121.8(4)
